data_7243592
loop_
_publ_author_name
'Dailey, Maegan'
'Besson, Claire'

_publ_section_title
;
 Selective crystallization of four bis(phthalocyaninato)lanthanoid(iii)
 polymorphs
;
_journal_issue 40
_journal_name_full CrystEngComm
_journal_page_first 7151
_journal_page_last 7161
_journal_paper_doi 10.1039/D1CE00936B
_journal_volume 23
_journal_year 2021
_chemical_formula_moiety 'C64 H32 Dy N16'
_chemical_formula_sum 'C64 H32 Dy N16'
_chemical_formula_weight 1187.55
_chemical_name_common bis(phthalocyaninato)-dysprosium
_chemical_name_systematic (phthalocyaninato)-(phthalocyaninato-radical)-dysprosium(III)
_space_group_crystal_system orthorhombic
_space_group_IT_number 19
_space_group_name_Hall 'P 2ac 2ab'
_space_group_name_H-M_alt 'P 21 21 21'
_atom_sites_solution_hydrogens geom
_atom_sites_solution_primary direct
_audit_creation_method SHELXL-2018/3
_audit_update_record
;
2021-09-09 deposited with the CCDC.	2021-09-24 downloaded from the CCDC.
;
_cell_angle_alpha 90
_cell_angle_beta 90
_cell_angle_gamma 90
_cell_formula_units_Z 4
_cell_length_a 8.8171(11)
_cell_length_b 10.5671(12)
_cell_length_c 50.648(6)
_cell_measurement_reflns_used 42761
_cell_measurement_temperature 102(2)
_cell_measurement_theta_max 58.983
_cell_measurement_theta_min 4.547
_cell_volume 4718.9(10)
_computing_cell_refinement 'APEX3 v2019.1-0 (Bruker AXS)'
_computing_data_collection 'Bruker Instrument Service V6.2.132'
_computing_data_reduction 'SAINT V8.40A (Bruker Nano Inc., 2019)'
_computing_molecular_graphics 'shelXle (C.B. Huebschle, rev 958)'
_computing_structure_refinement 'SHELXL-2018/3 (Sheldrick, 2018)'
_computing_structure_solution 'SHELXT 2014/5 (Sheldrick, 2014)'
_diffrn_ambient_temperature 102(2)
_diffrn_measured_fraction_theta_full 0.999
_diffrn_measured_fraction_theta_max 0.980
_diffrn_measurement_device_type 'Bruker D8 Quest'
_diffrn_measurement_method '\f and \w scans'
_diffrn_radiation_probe x-ray
_diffrn_radiation_type MoK\a
_diffrn_radiation_wavelength 0.71073
_diffrn_reflns_av_R_equivalents 0.0506
_diffrn_reflns_av_unetI/netI 0.0684
_diffrn_reflns_Laue_measured_fraction_full 0.999
_diffrn_reflns_Laue_measured_fraction_max 0.980
_diffrn_reflns_limit_h_max 11
_diffrn_reflns_limit_h_min -12
_diffrn_reflns_limit_k_max 15
_diffrn_reflns_limit_k_min -14
_diffrn_reflns_limit_l_max 59
_diffrn_reflns_limit_l_min -72
_diffrn_reflns_number 42659
_diffrn_reflns_point_group_measured_fraction_full 0.998
_diffrn_reflns_point_group_measured_fraction_max 0.962
_diffrn_reflns_theta_full 25.242
_diffrn_reflns_theta_max 30.496
_diffrn_reflns_theta_min 1.969
_diffrn_source 'fine-focused sealed tube'
_exptl_absorpt_coefficient_mu 1.650
_exptl_absorpt_correction_T_max 0.7461
_exptl_absorpt_correction_T_min 0.6232
_exptl_absorpt_correction_type multi-scan
_exptl_absorpt_process_details 'SADABS-2016/2 (G. Sheldrick)'
_exptl_crystal_colour 'dark green'
_exptl_crystal_density_diffrn 1.672
_exptl_crystal_description block
_exptl_crystal_F_000 2376
_exptl_crystal_recrystallization_method 'slow evaporation from CHCl3'
_exptl_crystal_size_max 3.764
_exptl_crystal_size_mid 0.275
_exptl_crystal_size_min 0.189
_refine_diff_density_max 1.238
_refine_diff_density_min -2.652
_refine_diff_density_rms 0.123
_refine_ls_abs_structure_details
;
 Flack x determined using 4623 quotients [(I+)-(I-)]/[(I+)+(I-)]
 (Parsons, Flack and Wagner, Acta Cryst. B69 (2013) 249-259).
;
_refine_ls_abs_structure_Flack 0.011(5)
_refine_ls_extinction_method none
_refine_ls_goodness_of_fit_ref 1.116
_refine_ls_hydrogen_treatment constr
_refine_ls_matrix_type full
_refine_ls_number_parameters 730
_refine_ls_number_reflns 13851
_refine_ls_number_restraints 0
_refine_ls_restrained_S_all 1.116
_refine_ls_R_factor_all 0.0535
_refine_ls_R_factor_gt 0.0457
_refine_ls_shift/su_max 0.005
_refine_ls_shift/su_mean 0.000
_refine_ls_structure_factor_coef Fsqd
_refine_ls_weighting_details 'w=1/[\s^2^(Fo^2^)+(0.0215P)^2^+3.8056P] where P=(Fo^2^+2Fc^2^)/3'
_refine_ls_weighting_scheme calc
_refine_ls_wR_factor_gt 0.0812
_refine_ls_wR_factor_ref 0.0833
_reflns_Friedel_coverage 0.758
_reflns_Friedel_fraction_full 0.997
_reflns_Friedel_fraction_max 0.939
_reflns_number_gt 12585
_reflns_number_total 13851
_reflns_threshold_expression 'I > 2\s(I)'
_cod_data_source_file d1ce00936b2.cif
_cod_data_source_block DyPc2_P212121
_cod_depositor_comments 'Adding full bibliography for 7243585--7243607.cif.'
_cod_original_cell_volume 4719.0(9)
_cod_database_code 7243592
_shelx_shelxl_version_number 2018/3
_shelx_space_group_comment
;
The symmetry employed for this shelxl refinement is uniquely defined
by the following loop, which should always be used as a source of
symmetry information in preference to the above space-group names.
They are only intended as comments.
;
_shelx_estimated_absorpt_t_min 0.063
_shelx_estimated_absorpt_t_max 0.746

loop_
_space_group_symop_operation_xyz
'x, y, z'
'-x+1/2, -y, z+1/2'
'-x, y+1/2, -z+1/2'
'x+1/2, -y+1/2, -z'

loop_
_atom_site_label
_atom_site_type_symbol
_atom_site_fract_x
_atom_site_fract_y
_atom_site_fract_z
_atom_site_U_iso_or_equiv
_atom_site_adp_type
_atom_site_occupancy
_atom_site_site_symmetry_order
_atom_site_calc_flag
_atom_site_refinement_flags_posn
_atom_site_refinement_flags_adp
_atom_site_refinement_flags_occupancy
_atom_site_disorder_assembly
_atom_site_disorder_group
Dy01 Dy 0.21118(3) 0.57068(2) 0.62423(2) 0.01452(6) Uani 1 1 d . . . . .
N1 N 0.0067(5) 0.5223(5) 0.65446(9) 0.0168(9) Uani 1 1 d . . . . .
C1 C -0.1078(6) 0.6079(5) 0.65908(11) 0.0192(12) Uani 1 1 d . . . . .
N2 N 0.1258(6) 0.3601(5) 0.68116(9) 0.0192(10) Uani 1 1 d . . . . .
C2 C -0.1495(6) 0.6041(6) 0.68747(11) 0.0208(12) Uani 1 1 d . . . . .
N3 N 0.2182(6) 0.3496(4) 0.63599(8) 0.0156(8) Uani 1 1 d . . . . .
C3 C -0.2453(6) 0.6790(6) 0.70247(11) 0.0257(14) Uani 1 1 d . . . . .
H3 H -0.306633 0.742941 0.694731 0.031 Uiso 1 1 calc R U . . .
N4 N 0.3299(5) 0.2577(4) 0.59641(9) 0.0182(10) Uani 1 1 d . . . . .
C4 C -0.2470(6) 0.6553(6) 0.72975(11) 0.0271(14) Uani 1 1 d . . . . .
H4 H -0.309889 0.705079 0.740881 0.033 Uiso 1 1 calc R U . . .
N5 N 0.1842(5) 0.4462(4) 0.58481(8) 0.0157(9) Uani 1 1 d . . . . .
C5 C -0.1599(6) 0.5619(7) 0.74056(11) 0.0313(14) Uani 1 1 d . . . . .
H5 H -0.163977 0.549066 0.759106 0.038 Uiso 1 1 calc R U . . .
N6 N 0.0424(5) 0.5930(5) 0.55751(8) 0.0179(10) Uani 1 1 d . . . . .
C6 C -0.0651(7) 0.4846(6) 0.72552(12) 0.0272(14) Uani 1 1 d . . . . .
H6 H -0.006818 0.418606 0.733239 0.033 Uiso 1 1 calc R U . . .
C7 C -0.0608(6) 0.5096(6) 0.69861(12) 0.0215(12) Uani 1 1 d . . . . .
N7 N -0.0267(5) 0.6181(4) 0.60364(8) 0.0168(10) Uani 1 1 d . . . . .
N8 N -0.1744(5) 0.6848(5) 0.64189(9) 0.0181(10) Uani 1 1 d . . . . .
C8 C 0.0329(6) 0.4579(5) 0.67732(10) 0.0173(12) Uani 1 1 d . . . . .
C9 C 0.2067(8) 0.3111(5) 0.66178(10) 0.0193(11) Uani 1 1 d . . . . .
N9 N 0.1782(5) 0.7754(5) 0.64401(8) 0.0173(10) Uani 1 1 d . . . . .
C10 C 0.2946(7) 0.1931(5) 0.66531(10) 0.0202(11) Uani 1 1 d . . . . .
N10 N 0.2046(6) 0.7208(4) 0.69038(8) 0.0206(9) Uani 1 1 d . . . . .
C12 C 0.4024(7) 0.0089(6) 0.68360(12) 0.0284(14) Uani 1 1 d . . . . .
H12 H 0.422162 -0.044070 0.698362 0.034 Uiso 1 1 calc R U . . .
N12 N 0.5643(5) 0.4351(5) 0.65296(9) 0.0203(9) Uani 1 1 d . . . . .
C11 C 0.3197(6) 0.1185(6) 0.68704(11) 0.0225(13) Uani 1 1 d . . . . .
H11 H 0.281362 0.141609 0.703893 0.027 Uiso 1 1 calc R U . . .
N11 N 0.3640(5) 0.5841(5) 0.66330(8) 0.0185(10) Uani 1 1 d . . . . .
C13 C 0.4570(8) -0.0250(7) 0.65893(14) 0.0338(16) Uani 1 1 d . . . . .
H13 H 0.512933 -0.101336 0.657022 0.041 Uiso 1 1 calc R U . . .
N13 N 0.4725(5) 0.5385(4) 0.61305(9) 0.0181(10) Uani 1 1 d . . . . .
C14 C 0.4311(7) 0.0512(7) 0.63678(12) 0.0299(15) Uani 1 1 d . . . . .
H14 H 0.468656 0.028114 0.619875 0.036 Uiso 1 1 calc R U . . .
N14 N 0.4727(5) 0.6132(5) 0.56758(9) 0.0187(10) Uani 1 1 d . . . . .
C16 C 0.3009(5) 0.2610(5) 0.62218(11) 0.0164(10) Uani 1 1 d . . . . .
N16 N 0.1191(5) 0.9025(4) 0.60535(9) 0.0195(10) Uani 1 1 d . . . . .
C15 C 0.3498(7) 0.1604(6) 0.64033(11) 0.0210(12) Uani 1 1 d . . . . .
N15 N 0.2890(6) 0.7322(4) 0.59345(8) 0.0183(9) Uani 1 1 d . . . . .
C18 C 0.3000(7) 0.3337(5) 0.55101(10) 0.0189(11) Uani 1 1 d . . . . .
C17 C 0.2732(7) 0.3431(5) 0.57962(10) 0.0195(11) Uani 1 1 d . . . . .
C19 C 0.3885(7) 0.2544(6) 0.53581(11) 0.0252(13) Uani 1 1 d . . . . .
H19 H 0.445529 0.187810 0.543549 0.030 Uiso 1 1 calc R U . . .
C20 C 0.3910(8) 0.2757(6) 0.50888(12) 0.0303(15) Uani 1 1 d . . . . .
H20 H 0.451416 0.222881 0.497923 0.036 Uiso 1 1 calc R U . . .
C21 C 0.3071(8) 0.3726(6) 0.49755(11) 0.0313(15) Uani 1 1 d . . . . .
H21 H 0.311765 0.385014 0.478991 0.038 Uiso 1 1 calc R U . . .
C22 C 0.2156(7) 0.4527(5) 0.51278(10) 0.0234(12) Uani 1 1 d . . . . .
H22 H 0.157279 0.518316 0.504959 0.028 Uiso 1 1 calc R U . . .
C23 C 0.2140(6) 0.4319(5) 0.53964(9) 0.0199(10) Uani 1 1 d . . . . .
C24 C 0.1405(6) 0.4985(5) 0.56125(10) 0.0172(11) Uani 1 1 d . . . . .
C26 C -0.1518(6) 0.7434(5) 0.57257(11) 0.0202(12) Uani 1 1 d . . . . .
C25 C -0.0368(6) 0.6461(6) 0.57704(11) 0.0175(11) Uani 1 1 d . . . . .
C27 C -0.1954(7) 0.8106(5) 0.55056(10) 0.0215(12) Uani 1 1 d . . . . .
H27 H -0.152160 0.794751 0.533699 0.026 Uiso 1 1 calc R U . . .
C29 C -0.3698(7) 0.9281(8) 0.57849(12) 0.0359(15) Uani 1 1 d . . . . .
H29 H -0.443610 0.993113 0.580114 0.043 Uiso 1 1 calc R U . . .
C30 C -0.3264(7) 0.8579(7) 0.60103(12) 0.0308(15) Uani 1 1 d . . . . .
H30 H -0.371562 0.872562 0.617781 0.037 Uiso 1 1 calc R U . . .
C31 C -0.2162(7) 0.7677(5) 0.59764(10) 0.0221(11) Uani 1 1 d . . . . .
C32 C -0.1382(6) 0.6866(5) 0.61620(10) 0.0176(11) Uani 1 1 d . . . . .
C33 C 0.1082(7) 0.8733(5) 0.63109(10) 0.0205(12) Uani 1 1 d . . . . .
C34 C 0.0209(7) 0.9515(5) 0.64981(11) 0.0222(13) Uani 1 1 d . . . . .
C35 C -0.0713(7) 1.0520(6) 0.64690(12) 0.0286(14) Uani 1 1 d . . . . .
H35 H -0.088045 1.088342 0.629995 0.034 Uiso 1 1 calc R U . . .
C36 C -0.1427(9) 1.1024(6) 0.66966(13) 0.0359(17) Uani 1 1 d . . . . .
H36 H -0.210598 1.171818 0.668075 0.043 Uiso 1 1 calc R U . . .
C37 C -0.1134(8) 1.0504(6) 0.69410(12) 0.0325(15) Uani 1 1 d . . . . .
H37 H -0.158866 1.087235 0.709269 0.039 Uiso 1 1 calc R U . . .
C38 C -0.0198(7) 0.9461(6) 0.69727(11) 0.0243(13) Uani 1 1 d . . . . .
H38 H -0.002488 0.909717 0.714156 0.029 Uiso 1 1 calc R U . . .
C39 C 0.0476(6) 0.8972(5) 0.67469(11) 0.0213(12) Uani 1 1 d . . . . .
C40 C 0.1494(6) 0.7888(6) 0.67054(11) 0.0175(11) Uani 1 1 d . . . . .
C41 C 0.3044(7) 0.6281(5) 0.68682(10) 0.0197(11) Uani 1 1 d . . . . .
C42 C 0.3682(6) 0.5561(6) 0.70886(10) 0.0210(12) Uani 1 1 d . . . . .
C43 C 0.3369(6) 0.5568(6) 0.73586(11) 0.0245(13) Uani 1 1 d . . . . .
H43 H 0.266568 0.614891 0.743290 0.029 Uiso 1 1 calc R U . . .
C44 C 0.4123(7) 0.4696(6) 0.75135(12) 0.0278(14) Uani 1 1 d . . . . .
H44 H 0.391432 0.466512 0.769738 0.033 Uiso 1 1 calc R U . . .
C45 C 0.5179(7) 0.3862(6) 0.74080(12) 0.0298(15) Uani 1 1 d . . . . .
H45 H 0.569473 0.328916 0.752142 0.036 Uiso 1 1 calc R U . . .
C46 C 0.5496(7) 0.3852(6) 0.71370(11) 0.0241(13) Uani 1 1 d . . . . .
H46 H 0.620920 0.327665 0.706359 0.029 Uiso 1 1 calc R U . . .
C47 C 0.4729(6) 0.4712(6) 0.69806(11) 0.0208(12) Uani 1 1 d . . . . .
C48 C 0.4705(6) 0.4939(6) 0.66928(11) 0.0197(12) Uani 1 1 d . . . . .
C49 C 0.5672(5) 0.4597(5) 0.62704(11) 0.0168(11) Uani 1 1 d . . . . .
C50 C 0.6784(6) 0.4017(5) 0.60919(11) 0.0200(12) Uani 1 1 d . . . . .
C51 C 0.7947(7) 0.3177(5) 0.61304(10) 0.0230(11) Uani 1 1 d . . . . .
H51 H 0.819475 0.287797 0.630203 0.028 Uiso 1 1 calc R U . . .
C52 C 0.8752(7) 0.2776(6) 0.59096(12) 0.0282(14) Uani 1 1 d . . . . .
H52 H 0.954805 0.217828 0.593078 0.034 Uiso 1 1 calc R U . . .
C53 C 0.8421(7) 0.3227(6) 0.56602(12) 0.0269(14) Uani 1 1 d . . . . .
H53 H 0.898445 0.292473 0.551337 0.032 Uiso 1 1 calc R U . . .
C54 C 0.7282(6) 0.4115(5) 0.56195(10) 0.0206(11) Uani 1 1 d . . . . .
H54 H 0.706576 0.443829 0.544860 0.025 Uiso 1 1 calc R U . . .
C55 C 0.6473(6) 0.4507(5) 0.58399(11) 0.0199(12) Uani 1 1 d . . . . .
C56 C 0.5208(6) 0.5398(5) 0.58736(11) 0.0169(12) Uani 1 1 d . . . . .
C57 C 0.3696(7) 0.7042(6) 0.57120(11) 0.0197(12) Uani 1 1 d . . . . .
C58 C 0.3273(6) 0.7917(6) 0.54975(11) 0.0187(12) Uani 1 1 d . . . . .
C59 C 0.3710(7) 0.8008(6) 0.52368(11) 0.0257(13) Uani 1 1 d . . . . .
H59 H 0.442542 0.743784 0.516253 0.031 Uiso 1 1 calc R U . . .
C60 C 0.3058(8) 0.8977(6) 0.50859(11) 0.0298(14) Uani 1 1 d . . . . .
H60 H 0.333341 0.906968 0.490563 0.036 Uiso 1 1 calc R U . . .
C61 C 0.2018(8) 0.9801(6) 0.51964(12) 0.0314(14) Uani 1 1 d . . . . .
H61 H 0.157231 1.043163 0.508761 0.038 Uiso 1 1 calc R U . . .
C62 C 0.1596(7) 0.9739(6) 0.54625(12) 0.0250(13) Uani 1 1 d . . . . .
H62 H 0.090164 1.032276 0.553827 0.030 Uiso 1 1 calc R U . . .
C63 C 0.2257(7) 0.8772(5) 0.56097(10) 0.0200(11) Uani 1 1 d . . . . .
C64 C 0.2067(8) 0.8388(5) 0.58877(10) 0.0183(11) Uani 1 1 d . . . . .
C28 C -0.3062(7) 0.9032(6) 0.55422(11) 0.0270(14) Uani 1 1 d . . . . .
H28 H -0.339046 0.950934 0.539391 0.032 Uiso 1 1 calc R U . . .

loop_
_atom_site_aniso_label
_atom_site_aniso_U_11
_atom_site_aniso_U_22
_atom_site_aniso_U_33
_atom_site_aniso_U_23
_atom_site_aniso_U_13
_atom_site_aniso_U_12
Dy01 0.01706(9) 0.01639(10) 0.01011(9) 0.00039(11) 0.00027(10) -0.00188(11)
N1 0.018(2) 0.020(2) 0.012(2) 0.0011(19) -0.0020(17) -0.0032(18)
C1 0.021(3) 0.022(3) 0.014(3) -0.001(2) 0.002(2) -0.004(2)
N2 0.024(2) 0.024(3) 0.010(2) 0.001(2) 0.0011(19) -0.004(2)
C2 0.020(3) 0.028(3) 0.014(3) 0.002(2) 0.005(2) -0.002(2)
N3 0.022(2) 0.018(2) 0.0072(18) -0.0019(16) 0.002(2) 0.001(2)
C3 0.018(3) 0.036(4) 0.023(3) 0.002(3) 0.003(2) -0.001(2)
N4 0.023(2) 0.016(2) 0.016(2) 0.0021(19) 0.0001(17) -0.0008(18)
C4 0.025(3) 0.037(4) 0.020(3) -0.002(3) 0.006(2) 0.006(2)
N5 0.018(2) 0.017(2) 0.0114(19) 0.0021(18) 0.0014(15) -0.0012(18)
C5 0.029(3) 0.051(4) 0.014(3) -0.002(3) 0.006(2) 0.004(3)
N6 0.022(2) 0.020(3) 0.011(2) 0.0004(19) -0.0014(17) 0.000(2)
C6 0.025(3) 0.039(4) 0.017(3) 0.005(3) 0.002(2) -0.002(3)
C7 0.022(3) 0.027(3) 0.016(3) 0.001(2) 0.007(2) 0.000(3)
N7 0.019(2) 0.022(3) 0.010(2) -0.0002(19) 0.0004(17) -0.0020(19)
N8 0.018(2) 0.020(3) 0.017(2) 0.0008(19) 0.0015(16) -0.0006(18)
C8 0.020(3) 0.021(3) 0.010(2) 0.000(2) 0.001(2) -0.006(2)
C9 0.022(3) 0.016(3) 0.019(3) 0.000(2) 0.001(3) -0.006(3)
N9 0.022(3) 0.018(2) 0.012(2) 0.0019(19) 0.0009(16) -0.0016(19)
C10 0.021(3) 0.018(3) 0.022(3) 0.001(2) 0.002(3) -0.003(3)
N10 0.026(2) 0.021(2) 0.014(2) -0.0024(18) -0.001(2) -0.005(2)
C12 0.031(3) 0.030(4) 0.024(3) 0.006(3) -0.007(2) 0.004(3)
N12 0.021(2) 0.022(3) 0.017(2) 0.001(2) 0.0001(17) -0.006(2)
C11 0.023(3) 0.027(3) 0.017(3) 0.001(2) -0.001(2) -0.003(2)
N11 0.018(2) 0.021(3) 0.016(2) 0.002(2) 0.0030(17) -0.002(2)
C13 0.035(4) 0.031(4) 0.035(4) 0.010(3) 0.001(3) 0.014(3)
N13 0.021(2) 0.023(3) 0.010(2) -0.0002(18) -0.0035(17) -0.0054(18)
C14 0.037(3) 0.034(4) 0.018(3) -0.002(3) 0.002(2) 0.011(3)
N14 0.021(2) 0.022(3) 0.013(2) 0.0039(19) 0.0007(18) -0.0037(19)
C16 0.010(2) 0.016(2) 0.023(3) 0.000(2) -0.003(2) -0.0071(19)
N16 0.026(2) 0.014(3) 0.018(2) 0.0018(19) 0.0007(19) -0.0011(19)
C15 0.022(3) 0.019(3) 0.021(3) 0.007(2) -0.002(2) -0.007(2)
N15 0.020(2) 0.018(2) 0.017(2) -0.0018(18) -0.003(2) -0.003(2)
C18 0.020(3) 0.021(3) 0.016(2) -0.001(2) -0.001(2) -0.002(3)
C17 0.021(3) 0.022(3) 0.016(3) 0.000(2) 0.000(2) -0.005(3)
C19 0.031(3) 0.022(3) 0.022(3) -0.002(3) 0.003(2) 0.005(3)
C20 0.041(4) 0.030(4) 0.020(3) -0.006(3) 0.004(3) 0.011(3)
C21 0.044(4) 0.037(4) 0.013(3) -0.003(2) 0.005(3) 0.006(3)
C22 0.030(3) 0.022(3) 0.019(2) 0.000(2) -0.003(3) -0.001(3)
C23 0.023(2) 0.022(3) 0.015(2) -0.002(2) 0.002(2) -0.005(3)
C24 0.020(2) 0.023(3) 0.008(2) 0.001(2) -0.0009(19) -0.004(2)
C26 0.021(3) 0.020(3) 0.020(3) 0.000(2) -0.002(2) -0.003(2)
C25 0.021(3) 0.020(3) 0.012(3) 0.001(2) 0.000(2) -0.005(2)
C27 0.023(3) 0.026(3) 0.016(2) 0.003(2) -0.001(2) -0.002(3)
C29 0.037(3) 0.039(4) 0.032(3) -0.003(4) 0.000(3) 0.021(4)
C30 0.034(4) 0.041(4) 0.018(3) -0.001(3) 0.002(2) 0.008(3)
C31 0.025(3) 0.023(3) 0.018(3) 0.000(2) -0.005(3) 0.000(3)
C32 0.019(3) 0.018(3) 0.015(3) 0.004(2) -0.001(2) 0.000(2)
C33 0.027(3) 0.017(3) 0.017(3) 0.000(2) -0.001(2) -0.001(2)
C34 0.029(3) 0.017(3) 0.021(3) -0.001(2) 0.001(2) -0.003(2)
C35 0.043(4) 0.024(4) 0.019(3) 0.001(3) 0.004(2) 0.000(3)
C36 0.048(4) 0.028(4) 0.033(4) 0.003(3) 0.008(3) 0.011(3)
C37 0.041(4) 0.033(4) 0.023(3) -0.003(3) 0.012(3) 0.001(3)
C38 0.034(3) 0.021(3) 0.018(3) -0.001(3) 0.004(2) -0.003(3)
C39 0.024(3) 0.017(3) 0.023(3) -0.003(2) 0.001(2) -0.002(2)
C40 0.021(3) 0.017(3) 0.015(3) -0.005(2) -0.002(2) -0.003(2)
C41 0.020(3) 0.023(3) 0.017(3) -0.001(2) -0.003(2) -0.006(2)
C42 0.022(3) 0.023(3) 0.018(3) 0.002(3) -0.003(2) -0.006(3)
C43 0.025(3) 0.031(4) 0.017(3) -0.005(3) 0.001(2) -0.005(3)
C44 0.030(3) 0.039(4) 0.014(3) 0.006(3) 0.000(2) 0.000(3)
C45 0.033(3) 0.035(4) 0.021(3) 0.007(3) -0.007(3) 0.003(3)
C46 0.025(3) 0.026(3) 0.021(3) 0.005(2) -0.001(2) 0.001(2)
C47 0.021(3) 0.025(3) 0.016(3) -0.002(2) -0.002(2) -0.003(2)
C48 0.017(3) 0.029(3) 0.013(3) 0.001(2) -0.001(2) -0.006(3)
C49 0.017(2) 0.017(3) 0.016(3) -0.002(2) -0.001(2) -0.0044(18)
C50 0.019(3) 0.024(3) 0.017(3) -0.003(2) 0.0025(19) -0.003(2)
C51 0.027(3) 0.023(3) 0.019(3) 0.003(2) -0.001(3) 0.000(3)
C52 0.029(3) 0.026(3) 0.029(3) 0.002(3) 0.004(3) 0.003(3)
C53 0.025(3) 0.030(4) 0.025(3) -0.006(3) 0.007(2) -0.004(3)
C54 0.022(3) 0.019(3) 0.020(2) 0.004(2) 0.003(2) -0.006(2)
C55 0.022(2) 0.017(3) 0.021(3) 0.004(2) 0.000(2) -0.005(2)
C56 0.015(2) 0.020(3) 0.015(3) 0.000(2) 0.003(2) -0.003(2)
C57 0.024(3) 0.021(3) 0.014(3) 0.000(2) 0.000(2) -0.007(2)
C58 0.020(3) 0.019(3) 0.016(3) 0.003(2) -0.002(2) -0.003(2)
C59 0.033(3) 0.025(3) 0.019(3) 0.003(3) 0.003(2) -0.001(3)
C60 0.043(4) 0.031(4) 0.015(3) 0.003(2) 0.001(3) 0.000(3)
C61 0.044(4) 0.026(3) 0.024(3) 0.010(2) -0.008(3) 0.000(3)
C62 0.032(3) 0.023(3) 0.020(3) 0.001(2) 0.002(2) 0.001(2)
C63 0.021(3) 0.020(3) 0.018(3) 0.001(2) -0.001(2) -0.005(2)
C64 0.022(3) 0.018(3) 0.016(2) -0.002(2) -0.003(3) -0.005(3)
C28 0.031(3) 0.032(4) 0.018(3) 0.008(2) -0.006(2) 0.002(3)

loop_
_atom_type_symbol
_atom_type_description
_atom_type_scat_dispersion_real
_atom_type_scat_dispersion_imag
_atom_type_scat_source
C C 0.0033 0.0016 'International Tables Vol C Tables 4.2.6.8 and 6.1.1.4'
H H 0.0000 0.0000 'International Tables Vol C Tables 4.2.6.8 and 6.1.1.4'
Dy Dy -0.1892 4.4098 'International Tables Vol C Tables 4.2.6.8 and 6.1.1.4'
N N 0.0061 0.0033 'International Tables Vol C Tables 4.2.6.8 and 6.1.1.4'

loop_
_geom_angle_atom_site_label_1
_geom_angle_atom_site_label_2
_geom_angle_atom_site_label_3
_geom_angle
_geom_angle_site_symmetry_1
_geom_angle_site_symmetry_3
_geom_angle_publ_flag
N7 Dy01 N13 140.23(15) . . ?
N7 Dy01 N11 147.02(15) . . ?
N13 Dy01 N11 70.32(15) . . ?
N7 Dy01 N9 83.52(15) . . ?
N13 Dy01 N9 110.05(15) . . ?
N11 Dy01 N9 70.78(16) . . ?
N7 Dy01 N5 70.49(15) . . ?
N13 Dy01 N5 79.70(14) . . ?
N11 Dy01 N5 140.68(17) . . ?
N9 Dy01 N5 145.86(15) . . ?
N7 Dy01 N15 79.62(16) . . ?
N13 Dy01 N15 70.98(17) . . ?
N11 Dy01 N15 109.37(17) . . ?
N9 Dy01 N15 70.52(15) . . ?
N5 Dy01 N15 83.02(15) . . ?
N7 Dy01 N3 109.42(17) . . ?
N13 Dy01 N3 84.05(16) . . ?
N11 Dy01 N3 80.74(16) . . ?
N9 Dy01 N3 140.59(15) . . ?
N5 Dy01 N3 71.18(14) . . ?
N15 Dy01 N3 146.94(15) . . ?
N7 Dy01 N1 70.56(15) . . ?
N13 Dy01 N1 146.68(15) . . ?
N11 Dy01 N1 84.79(15) . . ?
N9 Dy01 N1 80.58(15) . . ?
N5 Dy01 N1 109.64(15) . . ?
N15 Dy01 N1 140.41(17) . . ?
N3 Dy01 N1 70.00(16) . . ?
C8 N1 C1 108.0(5) . . ?
C8 N1 Dy01 121.1(4) . . ?
C1 N1 Dy01 121.0(4) . . ?
N8 C1 N1 128.0(5) . . ?
N8 C1 C2 122.8(5) . . ?
N1 C1 C2 109.2(5) . . ?
C9 N2 C8 121.9(5) . . ?
C3 C2 C7 122.1(5) . . ?
C3 C2 C1 131.8(5) . . ?
C7 C2 C1 105.9(5) . . ?
C9 N3 C16 108.8(5) . . ?
C9 N3 Dy01 121.4(3) . . ?
C16 N3 Dy01 123.1(3) . . ?
C2 C3 C4 116.4(6) . . ?
C2 C3 H3 121.8 . . ?
C4 C3 H3 121.8 . . ?
C16 N4 C17 122.3(5) . . ?
C5 C4 C3 121.2(5) . . ?
C5 C4 H4 119.4 . . ?
C3 C4 H4 119.4 . . ?
C17 N5 C24 108.4(4) . . ?
C17 N5 Dy01 122.6(3) . . ?
C24 N5 Dy01 122.0(4) . . ?
C4 C5 C6 122.8(5) . . ?
C4 C5 H5 118.6 . . ?
C6 C5 H5 118.6 . . ?
C25 N6 C24 123.3(5) . . ?
C7 C6 C5 116.1(6) . . ?
C7 C6 H6 121.9 . . ?
C5 C6 H6 121.9 . . ?
C2 C7 C6 121.4(5) . . ?
C2 C7 C8 106.7(5) . . ?
C6 C7 C8 131.8(6) . . ?
C32 N7 C25 107.0(5) . . ?
C32 N7 Dy01 122.3(3) . . ?
C25 N7 Dy01 121.7(4) . . ?
C1 N8 C32 122.7(5) . . ?
N2 C8 N1 128.0(5) . . ?
N2 C8 C7 121.9(5) . . ?
N1 C8 C7 110.1(5) . . ?
N2 C9 N3 129.2(5) . . ?
N2 C9 C10 121.7(5) . . ?
N3 C9 C10 109.0(5) . . ?
C33 N9 C40 107.8(5) . . ?
C33 N9 Dy01 122.3(3) . . ?
C40 N9 Dy01 121.5(4) . . ?
C11 C10 C15 121.9(6) . . ?
C11 C10 C9 131.7(5) . . ?
C15 C10 C9 106.3(5) . . ?
C40 N10 C41 122.6(5) . . ?
C11 C12 C13 121.0(6) . . ?
C11 C12 H12 119.5 . . ?
C13 C12 H12 119.5 . . ?
C48 N12 C49 122.2(5) . . ?
C10 C11 C12 117.8(6) . . ?
C10 C11 H11 121.1 . . ?
C12 C11 H11 121.1 . . ?
C48 N11 C41 107.7(5) . . ?
C48 N11 Dy01 121.7(4) . . ?
C41 N11 Dy01 121.1(4) . . ?
C12 C13 C14 121.1(6) . . ?
C12 C13 H13 119.5 . . ?
C14 C13 H13 119.5 . . ?
C56 N13 C49 107.9(4) . . ?
C56 N13 Dy01 121.5(3) . . ?
C49 N13 Dy01 123.2(3) . . ?
C15 C14 C13 117.7(6) . . ?
C15 C14 H14 121.1 . . ?
C13 C14 H14 121.1 . . ?
C57 N14 C56 122.1(5) . . ?
N4 C16 N3 128.2(5) . . ?
N4 C16 C15 122.6(5) . . ?
N3 C16 C15 109.2(5) . . ?
C64 N16 C33 122.7(5) . . ?
C14 C15 C10 120.6(5) . . ?
C14 C15 C16 132.9(5) . . ?
C10 C15 C16 106.6(5) . . ?
C64 N15 C57 108.3(5) . . ?
C64 N15 Dy01 123.2(4) . . ?
C57 N15 Dy01 121.9(4) . . ?
C19 C18 C23 121.6(5) . . ?
C19 C18 C17 133.0(5) . . ?
C23 C18 C17 105.4(5) . . ?
N4 C17 N5 129.0(5) . . ?
N4 C17 C18 121.3(5) . . ?
N5 C17 C18 109.6(5) . . ?
C18 C19 C20 117.5(6) . . ?
C18 C19 H19 121.3 . . ?
C20 C19 H19 121.3 . . ?
C19 C20 C21 121.3(6) . . ?
C19 C20 H20 119.4 . . ?
C21 C20 H20 119.4 . . ?
C20 C21 C22 121.7(5) . . ?
C20 C21 H21 119.2 . . ?
C22 C21 H21 119.2 . . ?
C23 C22 C21 117.0(6) . . ?
C23 C22 H22 121.5 . . ?
C21 C22 H22 121.5 . . ?
C22 C23 C18 121.0(5) . . ?
C22 C23 C24 132.1(6) . . ?
C18 C23 C24 106.8(4) . . ?
N6 C24 N5 127.4(5) . . ?
N6 C24 C23 123.0(5) . . ?
N5 C24 C23 109.6(5) . . ?
C27 C26 C31 121.4(5) . . ?
C27 C26 C25 133.0(5) . . ?
C31 C26 C25 105.5(5) . . ?
N6 C25 N7 126.8(5) . . ?
N6 C25 C26 123.0(5) . . ?
N7 C25 C26 110.3(5) . . ?
C26 C27 C28 116.7(5) . . ?
C26 C27 H27 121.6 . . ?
C28 C27 H27 121.6 . . ?
C28 C29 C30 120.7(6) . . ?
C28 C29 H29 119.7 . . ?
C30 C29 H29 119.7 . . ?
C31 C30 C29 117.1(5) . . ?
C31 C30 H30 121.5 . . ?
C29 C30 H30 121.5 . . ?
C30 C31 C26 121.5(5) . . ?
C30 C31 C32 131.9(5) . . ?
C26 C31 C32 106.6(5) . . ?
N8 C32 N7 127.7(5) . . ?
N8 C32 C31 121.8(5) . . ?
N7 C32 C31 110.5(5) . . ?
N16 C33 N9 127.2(5) . . ?
N16 C33 C34 122.2(5) . . ?
N9 C33 C34 110.5(5) . . ?
C35 C34 C39 121.4(5) . . ?
C35 C34 C33 133.4(5) . . ?
C39 C34 C33 105.1(5) . . ?
C34 C35 C36 118.4(6) . . ?
C34 C35 H35 120.8 . . ?
C36 C35 H35 120.8 . . ?
C37 C36 C35 119.8(6) . . ?
C37 C36 H36 120.1 . . ?
C35 C36 H36 120.1 . . ?
C36 C37 C38 122.2(6) . . ?
C36 C37 H37 118.9 . . ?
C38 C37 H37 118.9 . . ?
C37 C38 C39 117.1(5) . . ?
C37 C38 H38 121.5 . . ?
C39 C38 H38 121.5 . . ?
C38 C39 C34 121.0(6) . . ?
C38 C39 C40 132.0(6) . . ?
C34 C39 C40 107.0(5) . . ?
N10 C40 N9 128.0(5) . . ?
N10 C40 C39 122.5(5) . . ?
N9 C40 C39 109.4(5) . . ?
N10 C41 N11 128.0(5) . . ?
N10 C41 C42 122.3(5) . . ?
N11 C41 C42 109.7(5) . . ?
C43 C42 C47 121.1(5) . . ?
C43 C42 C41 132.0(6) . . ?
C47 C42 C41 106.8(5) . . ?
C44 C43 C42 117.2(6) . . ?
C44 C43 H43 121.4 . . ?
C42 C43 H43 121.4 . . ?
C43 C44 C45 121.9(6) . . ?
C43 C44 H44 119.1 . . ?
C45 C44 H44 119.1 . . ?
C44 C45 C46 121.0(6) . . ?
C44 C45 H45 119.5 . . ?
C46 C45 H45 119.5 . . ?
C47 C46 C45 117.3(6) . . ?
C47 C46 H46 121.3 . . ?
C45 C46 H46 121.3 . . ?
C46 C47 C42 121.4(5) . . ?
C46 C47 C48 132.8(6) . . ?
C42 C47 C48 105.8(5) . . ?
N12 C48 N11 128.0(5) . . ?
N12 C48 C47 122.1(5) . . ?
N11 C48 C47 109.9(5) . . ?
N12 C49 N13 127.7(5) . . ?
N12 C49 C50 122.4(5) . . ?
N13 C49 C50 109.9(5) . . ?
C51 C50 C55 120.9(5) . . ?
C51 C50 C49 133.0(5) . . ?
C55 C50 C49 106.0(5) . . ?
C50 C51 C52 117.7(5) . . ?
C50 C51 H51 121.2 . . ?
C52 C51 H51 121.2 . . ?
C53 C52 C51 121.5(6) . . ?
C53 C52 H52 119.3 . . ?
C51 C52 H52 119.3 . . ?
C52 C53 C54 121.4(6) . . ?
C52 C53 H53 119.3 . . ?
C54 C53 H53 119.3 . . ?
C55 C54 C53 117.0(5) . . ?
C55 C54 H54 121.5 . . ?
C53 C54 H54 121.5 . . ?
C54 C55 C50 121.4(5) . . ?
C54 C55 C56 132.4(5) . . ?
C50 C55 C56 106.2(5) . . ?
N14 C56 N13 128.3(5) . . ?
N14 C56 C55 121.7(5) . . ?
N13 C56 C55 109.9(5) . . ?
N14 C57 N15 128.6(5) . . ?
N14 C57 C58 121.5(5) . . ?
N15 C57 C58 109.9(5) . . ?
C59 C58 C63 121.6(5) . . ?
C59 C58 C57 132.7(6) . . ?
C63 C58 C57 105.6(5) . . ?
C58 C59 C60 117.3(6) . . ?
C58 C59 H59 121.4 . . ?
C60 C59 H59 121.4 . . ?
C61 C60 C59 120.8(5) . . ?
C61 C60 H60 119.6 . . ?
C59 C60 H60 119.6 . . ?
C60 C61 C62 122.5(6) . . ?
C60 C61 H61 118.8 . . ?
C62 C61 H61 118.8 . . ?
C63 C62 C61 116.0(6) . . ?
C63 C62 H62 122.0 . . ?
C61 C62 H62 122.0 . . ?
C62 C63 C58 121.8(5) . . ?
C62 C63 C64 131.7(6) . . ?
C58 C63 C64 106.5(5) . . ?
N16 C64 N15 128.4(5) . . ?
N16 C64 C63 122.1(5) . . ?
N15 C64 C63 109.5(5) . . ?
C29 C28 C27 122.6(5) . . ?
C29 C28 H28 118.7 . . ?
C27 C28 H28 118.7 . . ?

loop_
_geom_bond_atom_site_label_1
_geom_bond_atom_site_label_2
_geom_bond_distance
_geom_bond_site_symmetry_2
_geom_bond_publ_flag
Dy01 N7 2.396(5) . ?
Dy01 N13 2.397(5) . ?
Dy01 N11 2.399(4) . ?
Dy01 N9 2.402(5) . ?
Dy01 N5 2.402(4) . ?
Dy01 N15 2.411(4) . ?
Dy01 N3 2.412(4) . ?
Dy01 N1 2.420(4) . ?
N1 C8 1.362(7) . ?
N1 C1 1.376(7) . ?
C1 N8 1.327(7) . ?
C1 C2 1.485(7) . ?
N2 C9 1.320(7) . ?
N2 C8 1.333(7) . ?
C2 C3 1.385(8) . ?
C2 C7 1.388(8) . ?
N3 C9 1.372(6) . ?
N3 C16 1.378(7) . ?
C3 C4 1.404(8) . ?
C3 H3 0.9500 . ?
N4 C16 1.330(7) . ?
N4 C17 1.337(7) . ?
C4 C5 1.365(9) . ?
C4 H4 0.9500 . ?
N5 C17 1.368(7) . ?
N5 C24 1.370(6) . ?
C5 C6 1.395(8) . ?
C5 H5 0.9500 . ?
N6 C25 1.334(7) . ?
N6 C24 1.335(7) . ?
C6 C7 1.389(8) . ?
C6 H6 0.9500 . ?
C7 C8 1.464(8) . ?
N7 C32 1.376(7) . ?
N7 C25 1.382(7) . ?
N8 C32 1.340(7) . ?
C9 C10 1.479(8) . ?
N9 C33 1.370(7) . ?
N9 C40 1.375(7) . ?
C10 C11 1.371(8) . ?
C10 C15 1.399(8) . ?
N10 C40 1.328(7) . ?
N10 C41 1.329(8) . ?
C12 C11 1.380(8) . ?
C12 C13 1.387(9) . ?
C12 H12 0.9500 . ?
N12 C48 1.324(7) . ?
N12 C49 1.338(7) . ?
C11 H11 0.9500 . ?
N11 C48 1.372(7) . ?
N11 C41 1.382(7) . ?
C13 C14 1.400(9) . ?
C13 H13 0.9500 . ?
N13 C56 1.369(7) . ?
N13 C49 1.375(7) . ?
C14 C15 1.370(9) . ?
C14 H14 0.9500 . ?
N14 C57 1.336(8) . ?
N14 C56 1.336(7) . ?
C16 C15 1.470(8) . ?
N16 C64 1.325(7) . ?
N16 C33 1.343(7) . ?
N15 C64 1.361(7) . ?
N15 C57 1.365(7) . ?
C18 C19 1.379(8) . ?
C18 C23 1.409(8) . ?
C18 C17 1.471(7) . ?
C19 C20 1.382(8) . ?
C19 H19 0.9500 . ?
C20 C21 1.389(9) . ?
C20 H20 0.9500 . ?
C21 C22 1.400(8) . ?
C21 H21 0.9500 . ?
C22 C23 1.378(7) . ?
C22 H22 0.9500 . ?
C23 C24 1.454(7) . ?
C26 C27 1.377(7) . ?
C26 C31 1.414(8) . ?
C26 C25 1.461(8) . ?
C27 C28 1.395(8) . ?
C27 H27 0.9500 . ?
C29 C28 1.376(8) . ?
C29 C30 1.414(9) . ?
C29 H29 0.9500 . ?
C30 C31 1.372(9) . ?
C30 H30 0.9500 . ?
C31 C32 1.446(7) . ?
C33 C34 1.475(8) . ?
C34 C35 1.346(9) . ?
C34 C39 1.404(8) . ?
C35 C36 1.417(9) . ?
C35 H35 0.9500 . ?
C36 C37 1.379(9) . ?
C36 H36 0.9500 . ?
C37 C38 1.386(9) . ?
C37 H37 0.9500 . ?
C38 C39 1.388(8) . ?
C38 H38 0.9500 . ?
C39 C40 1.470(8) . ?
C41 C42 1.463(8) . ?
C42 C43 1.395(7) . ?
C42 C47 1.399(8) . ?
C43 C44 1.381(9) . ?
C43 H43 0.9500 . ?
C44 C45 1.389(9) . ?
C44 H44 0.9500 . ?
C45 C46 1.401(8) . ?
C45 H45 0.9500 . ?
C46 C47 1.382(8) . ?
C46 H46 0.9500 . ?
C47 C48 1.477(8) . ?
C49 C50 1.468(7) . ?
C50 C51 1.371(8) . ?
C50 C55 1.404(8) . ?
C51 C52 1.390(8) . ?
C51 H51 0.9500 . ?
C52 C53 1.382(8) . ?
C52 H52 0.9500 . ?
C53 C54 1.390(8) . ?
C53 H53 0.9500 . ?
C54 C55 1.387(8) . ?
C54 H54 0.9500 . ?
C55 C56 1.470(8) . ?
C57 C58 1.474(8) . ?
C58 C59 1.379(8) . ?
C58 C63 1.393(8) . ?
C59 C60 1.401(8) . ?
C59 H59 0.9500 . ?
C60 C61 1.382(9) . ?
C60 H60 0.9500 . ?
C61 C62 1.400(8) . ?
C61 H61 0.9500 . ?
C62 C63 1.393(8) . ?
C62 H62 0.9500 . ?
C63 C64 1.475(7) . ?
C28 H28 0.9500 . ?
